data_4134149
loop_
_publ_author_name
'Dunn, Peter L.'
'Johnson, Samantha I.'
'Kaminsky, Werner'
'Bullock, R. Morris'

_publ_section_title
;
 Diversion of Catalytic C-N Bond Formation to Catalytic Oxidation of
 NH<sub>3</sub> through Modification of the Hydrogen Atom Abstractor.
;
_journal_issue 7
_journal_name_full 'Journal of the American Chemical Society'
_journal_page_first 3361
_journal_page_last 3365
_journal_paper_doi 10.1021/jacs.9b13706
_journal_volume 142
_journal_year 2020
_chemical_formula_moiety 'C56 H58 N6 Ru, 4(C4 H8 O)'
_chemical_formula_sum 'C72 H90 N6 O4 Ru'
_chemical_formula_weight 1204.56
_space_group_IT_number 2
_space_group_name_Hall '-P 1'
_space_group_name_H-M_alt 'P -1'
_symmetry_cell_setting triclinic
_symmetry_Int_Tables_number 2
_symmetry_space_group_name_Hall '-P 1'
_symmetry_space_group_name_H-M 'P -1'
_atom_sites_solution_hydrogens geom
_atom_sites_solution_primary direct
_atom_sites_solution_secondary direct
_audit_conform_dict_location ftp://ftp.iucr.org/pub/cif_core.dic
_audit_conform_dict_name cif_core.dic
_audit_conform_dict_version 2.4.3
_audit_creation_date 2019-06-10T13:16:12-00:00
_audit_creation_method 'WinGX routine CIF_UPDATE'
_cell_angle_alpha 100.208(3)
_cell_angle_beta 90.767(3)
_cell_angle_gamma 110.714(3)
_cell_formula_units_Z 1
_cell_length_a 11.2702(7)
_cell_length_b 11.8317(7)
_cell_length_c 12.8794(10)
_cell_measurement_reflns_used 7431
_cell_measurement_temperature 130(2)
_cell_measurement_theta_max 20
_cell_measurement_theta_min 2
_cell_measurement_wavelength 0.71073
_cell_volume 1575.56(19)
_computing_cell_refinement 'HKL Scalepack (Otwinowski & Minor 1997)'
_computing_data_collection 'Collect (Bruker AXS BV, 1997-2004)'
_computing_data_reduction 'HKL Denzo and Scalepack (Otwinowski & Minor 1997)'
_computing_molecular_graphics 'ORTEP-3 for Windows (Farrugia, 2012)'
_computing_publication_material 'WinGX publication routines (Farrugia, 2012)'
_computing_structure_refinement 'SHELXL-2014/7 (Sheldrick, 2014)'
_computing_structure_solution 'SIR-92 (Altomare et al., 1994)'
_diffrn_ambient_temperature 130(2)
_diffrn_detector 'CCD plate'
_diffrn_detector_area_resol_mean 9
_diffrn_measured_fraction_theta_full 0.997
_diffrn_measured_fraction_theta_max 0.977
_diffrn_measurement_device '95mm CCD camera on \k-goniostat'
_diffrn_measurement_device_type KappaCCD
_diffrn_measurement_method 'CCD rotation images, thick slices'
_diffrn_orient_matrix_UB_11 0.026211
_diffrn_orient_matrix_UB_12 0.090679
_diffrn_orient_matrix_UB_13 0.003164
_diffrn_orient_matrix_UB_21 -0.005958
_diffrn_orient_matrix_UB_22 0.013103
_diffrn_orient_matrix_UB_23 0.078328
_diffrn_orient_matrix_UB_31 0.091313
_diffrn_orient_matrix_UB_32 0.009572
_diffrn_orient_matrix_UB_33 0.011022
_diffrn_radiation_monochromator 'horizonally mounted graphite crystal'
_diffrn_radiation_probe x-ray
_diffrn_radiation_type MoK\a
_diffrn_radiation_wavelength 0.71073
_diffrn_reflns_av_R_equivalents 0.0959
_diffrn_reflns_av_unetI/netI 0.1251
_diffrn_reflns_Laue_measured_fraction_full 0.997
_diffrn_reflns_Laue_measured_fraction_max 0.977
_diffrn_reflns_limit_h_max 15
_diffrn_reflns_limit_h_min -14
_diffrn_reflns_limit_k_max 15
_diffrn_reflns_limit_k_min -13
_diffrn_reflns_limit_l_max 17
_diffrn_reflns_limit_l_min -17
_diffrn_reflns_number 12598
_diffrn_reflns_point_group_measured_fraction_full 0.997
_diffrn_reflns_point_group_measured_fraction_max 0.977
_diffrn_reflns_theta_full 25
_diffrn_reflns_theta_max 28.379
_diffrn_reflns_theta_min 2.223
_diffrn_source 'Enraf Nonius FR590'
_diffrn_standards_number 0
_exptl_absorpt_coefficient_mu 0.303
_exptl_absorpt_correction_T_max 0.975
_exptl_absorpt_correction_T_min 0.899
_exptl_absorpt_correction_type multi-scan
_exptl_absorpt_process_details HKL2008
_exptl_crystal_colour black
_exptl_crystal_density_diffrn 1.27
_exptl_crystal_density_method 'not measured'
_exptl_crystal_description plate
_exptl_crystal_F_000 640
_exptl_crystal_size_max 0.55
_exptl_crystal_size_mid 0.46
_exptl_crystal_size_min 0.1
_refine_diff_density_max 1.334
_refine_diff_density_min -1.143
_refine_diff_density_rms 0.101
_refine_ls_extinction_method none
_refine_ls_goodness_of_fit_ref 1.027
_refine_ls_hydrogen_treatment constr
_refine_ls_matrix_type full
_refine_ls_number_constraints 0
_refine_ls_number_parameters 399
_refine_ls_number_reflns 7731
_refine_ls_number_restraints 60
_refine_ls_restrained_S_all 1.05
_refine_ls_R_factor_all 0.0876
_refine_ls_R_factor_gt 0.0643
_refine_ls_shift/su_max 0.003
_refine_ls_shift/su_mean 0
_refine_ls_structure_factor_coef Fsqd
_refine_ls_weighting_details 'w=1/[\s^2^(Fo^2^)+(0.0617P)^2^+0.6388P] where P=(Fo^2^+2Fc^2^)/3'
_refine_ls_weighting_scheme calc
_refine_ls_wR_factor_gt 0.1407
_refine_ls_wR_factor_ref 0.1521
_reflns_Friedel_coverage 0
_reflns_number_gt 5924
_reflns_number_total 7731
_reflns_threshold_expression 'I > 2\s(I)'
_cod_data_source_file ja9b13706_si_002.cif
_cod_data_source_block shelx
_cod_depositor_comments 'Adding full bibliography for 4134149--4134151.cif.'
_cod_database_code 4134149
_shelx_estimated_absorpt_t_min 0.851
_shelx_estimated_absorpt_t_max 0.97

loop_
_symmetry_equiv_pos_as_xyz
'x, y, z'
'-x, -y, -z'

loop_
_atom_site_label
_atom_site_type_symbol
_atom_site_fract_x
_atom_site_fract_y
_atom_site_fract_z
_atom_site_U_iso_or_equiv
_atom_site_adp_type
_atom_site_occupancy
_atom_site_site_symmetry_order
_atom_site_calc_flag
_atom_site_refinement_flags_posn
_atom_site_refinement_flags_adp
_atom_site_refinement_flags_occupancy
_atom_site_disorder_assembly
_atom_site_disorder_group
C1 C -0.1582(3) -0.2708(3) -0.0033(2) 0.0180(6) Uani 1 1 d . . . . .
C2 C -0.2350(3) -0.3513(3) 0.0624(2) 0.0206(6) Uani 1 1 d . . . . .
H2 H -0.2765 -0.4382 0.0432 0.025 Uiso 1 1 calc R U . . .
C3 C -0.2365(3) -0.2796(3) 0.1569(2) 0.0216(6) Uani 1 1 d . . . . .
H3 H -0.2794 -0.3066 0.2159 0.026 Uiso 1 1 calc R U . . .
C4 C -0.1605(3) -0.1545(3) 0.1505(2) 0.0182(6) Uani 1 1 d . . . . .
C5 C -0.1360(3) -0.0528(3) 0.2334(2) 0.0187(6) Uani 1 1 d . . . . .
C6 C -0.0625(3) 0.0683(3) 0.2274(2) 0.0186(6) Uani 1 1 d . . . . .
C7 C -0.0378(3) 0.1728(3) 0.3125(2) 0.0220(6) Uani 1 1 d . . . . .
H7 H -0.0684 0.171 0.3808 0.026 Uiso 1 1 calc R U . . .
C8 C 0.0367(3) 0.2736(3) 0.2777(2) 0.0230(7) Uani 1 1 d . . . . .
H8 H 0.068 0.356 0.3164 0.028 Uiso 1 1 calc R U . . .
C9 C 0.0594(3) 0.2319(3) 0.1704(2) 0.0196(6) Uani 1 1 d . . . . .
C10 C -0.1336(3) -0.3107(3) -0.1063(2) 0.0197(6) Uani 1 1 d . . . . .
C11 C -0.1884(3) -0.0774(3) 0.3370(2) 0.0199(6) Uani 1 1 d . . . . .
C12 C -0.1320(3) -0.1315(3) 0.4017(2) 0.0209(6) Uani 1 1 d . . . . .
C13 C -0.1843(3) -0.1584(3) 0.4954(2) 0.0265(7) Uani 1 1 d . . . . .
H13 H -0.1463 -0.1958 0.5385 0.032 Uiso 1 1 calc R U . . .
C14 C -0.2898(4) -0.1325(3) 0.5281(3) 0.0273(7) Uani 1 1 d . . . . .
C15 C -0.3431(3) -0.0768(3) 0.4644(3) 0.0263(7) Uani 1 1 d . . . . .
H15 H -0.4151 -0.0575 0.4861 0.032 Uiso 1 1 calc R U . . .
C16 C -0.2940(3) -0.0485(3) 0.3697(2) 0.0219(6) Uani 1 1 d . . . . .
C17 C -0.3539(4) 0.0137(3) 0.3042(3) 0.0328(8) Uani 1 1 d . . . . .
H17A H -0.2937 0.0969 0.3031 0.049 Uiso 1 1 calc R U . . .
H17B H -0.4313 0.019 0.335 0.049 Uiso 1 1 calc R U . . .
H17C H -0.3757 -0.0341 0.2317 0.049 Uiso 1 1 calc R U . . .
C18 C -0.0146(3) -0.1593(3) 0.3723(3) 0.0287(7) Uani 1 1 d . . . . .
H18A H 0.0244 -0.1742 0.4345 0.043 Uiso 1 1 calc R U . . .
H18B H 0.0463 -0.089 0.3476 0.043 Uiso 1 1 calc R U . . .
H18C H -0.0383 -0.2326 0.3159 0.043 Uiso 1 1 calc R U . . .
C19 C -0.3438(4) -0.1632(3) 0.6308(3) 0.0400(10) Uani 1 1 d . . . . .
H19A H -0.3847 -0.1053 0.6601 0.06 Uiso 1 1 calc R U . . .
H19B H -0.2749 -0.1567 0.6814 0.06 Uiso 1 1 calc R U . . .
H19C H -0.4067 -0.2473 0.6175 0.06 Uiso 1 1 calc R U . . .
C20 C -0.1807(3) -0.4454(3) -0.1510(2) 0.0197(6) Uani 1 1 d . . . . .
C21 C -0.0950(3) -0.5074(3) -0.1539(2) 0.0216(6) Uani 1 1 d . . . . .
C22 C -0.1376(3) -0.6322(3) -0.1991(3) 0.0283(7) Uani 1 1 d . . . . .
H22 H -0.0798 -0.6745 -0.2005 0.034 Uiso 1 1 calc R U . . .
C23 C -0.2612(3) -0.6966(3) -0.2421(3) 0.0294(7) Uani 1 1 d . . . . .
C24 C -0.3438(3) -0.6334(3) -0.2380(3) 0.0280(7) Uani 1 1 d . . . . .
H24 H -0.4293 -0.6768 -0.2668 0.034 Uiso 1 1 calc R U . . .
C25 C -0.3072(3) -0.5095(3) -0.1936(2) 0.0235(7) Uani 1 1 d . . . . .
C26 C -0.4022(4) -0.4462(3) -0.1924(3) 0.0347(8) Uani 1 1 d . . . . .
H26A H -0.4532 -0.4737 -0.2606 0.052 Uiso 1 1 calc R U . . .
H26B H -0.357 -0.3568 -0.1803 0.052 Uiso 1 1 calc R U . . .
H26C H -0.4582 -0.4668 -0.1356 0.052 Uiso 1 1 calc R U . . .
C27 C 0.0416(3) -0.4411(3) -0.1119(3) 0.0285(7) Uani 1 1 d . . . . .
H27A H 0.0875 -0.3907 -0.1616 0.043 Uiso 1 1 calc R U . . .
H27B H 0.0806 -0.5014 -0.1035 0.043 Uiso 1 1 calc R U . . .
H27C H 0.0461 -0.388 -0.0431 0.043 Uiso 1 1 calc R U . . .
C28 C -0.3038(4) -0.8311(3) -0.2911(4) 0.0475(11) Uani 1 1 d . . . . .
H28A H -0.2318 -0.8494 -0.3214 0.071 Uiso 1 1 calc R U . . .
H28B H -0.3719 -0.8514 -0.3471 0.071 Uiso 1 1 calc R U . . .
H28C H -0.3355 -0.8803 -0.2367 0.071 Uiso 1 1 calc R U . . .
O1 O 0.4246(3) 0.1429(3) 0.0445(3) 0.0585(9) Uani 1 1 d D . . . .
C29 C 0.4957(4) 0.2260(4) -0.0190(3) 0.0418(9) Uani 1 1 d D . . . .
H29A H 0.4603 0.2912 -0.0212 0.05 Uiso 1 1 calc R U . . .
H29B H 0.4937 0.1818 -0.0923 0.05 Uiso 1 1 calc R U . . .
C30 C 0.6271(5) 0.2797(5) 0.0314(5) 0.0720(16) Uani 1 1 d D . . . .
H30A H 0.6424 0.3607 0.0776 0.086 Uiso 1 1 calc R U . . .
H30B H 0.6897 0.2904 -0.0226 0.086 Uiso 1 1 calc R U . . .
C31 C 0.6365(4) 0.1889(5) 0.0949(4) 0.0580(13) Uani 1 1 d D . . . .
H31A H 0.6614 0.1243 0.0516 0.07 Uiso 1 1 calc R U . . .
H31B H 0.6986 0.2299 0.1574 0.07 Uiso 1 1 calc R U . . .
C32 C 0.5087(4) 0.1382(5) 0.1261(4) 0.0572(13) Uani 1 1 d D . . . .
H32A H 0.489 0.052 0.1345 0.069 Uiso 1 1 calc R U . . .
H32B H 0.4996 0.187 0.1944 0.069 Uiso 1 1 calc R U . . .
O2 O 0.7343(6) 0.4933(6) 0.3587(5) 0.0894(19) Uani 0.675(6) 1 d D U P A 1
C33 C 0.8517(8) 0.5028(7) 0.4280(7) 0.065(2) Uani 0.675(6) 1 d D U P A 1
H33A H 0.9196 0.4928 0.3835 0.078 Uiso 0.675(6) 1 calc R U P A 1
H33B H 0.8859 0.5834 0.4773 0.078 Uiso 0.675(6) 1 calc R U P A 1
C34 C 0.8033(11) 0.4001(11) 0.4876(7) 0.083(3) Uani 0.675(6) 1 d D U P A 1
H34A H 0.8292 0.3304 0.4567 0.099 Uiso 0.675(6) 1 calc R U P A 1
H34B H 0.8362 0.4284 0.563 0.099 Uiso 0.675(6) 1 calc R U P A 1
C35 C 0.6650(10) 0.3639(12) 0.4766(8) 0.118(4) Uani 0.675(6) 1 d D U P A 1
H35A H 0.6254 0.2731 0.4667 0.142 Uiso 0.675(6) 1 calc R U P A 1
H35B H 0.6366 0.3998 0.5426 0.142 Uiso 0.675(6) 1 calc R U P A 1
C36 C 0.6221(9) 0.4043(11) 0.3877(9) 0.095(4) Uani 0.675(6) 1 d D U P A 1
H36A H 0.5837 0.334 0.3279 0.115 Uiso 0.675(6) 1 calc R U P A 1
H36B H 0.5582 0.442 0.4086 0.115 Uiso 0.675(6) 1 calc R U P A 1
O2B O 0.6705(15) 0.3766(13) 0.3606(11) 0.0894(19) Uani 0.325(6) 1 d D . P A 2
C33B C 0.8133(15) 0.4423(16) 0.4076(14) 0.065(2) Uani 0.325(6) 1 d D . P A 2
H33C H 0.8708 0.4002 0.3781 0.078 Uiso 0.325(6) 1 calc R U P A 2
H33D H 0.8493 0.5315 0.4066 0.078 Uiso 0.325(6) 1 calc R U P A 2
C34B C 0.767(2) 0.413(3) 0.5125(15) 0.083(3) Uani 0.325(6) 1 d D . P A 2
H34C H 0.8341 0.4554 0.5714 0.099 Uiso 0.325(6) 1 calc R U P A 2
H34D H 0.7337 0.3233 0.5112 0.099 Uiso 0.325(6) 1 calc R U P A 2
C35B C 0.662(2) 0.465(2) 0.5185(13) 0.118(4) Uani 0.325(6) 1 d D . P A 2
H35C H 0.5856 0.4085 0.5443 0.142 Uiso 0.325(6) 1 calc R U P A 2
H35D H 0.6903 0.5456 0.5683 0.142 Uiso 0.325(6) 1 calc R U P A 2
C36B C 0.6323(19) 0.4806(19) 0.4141(14) 0.095(4) Uani 0.325(6) 1 d D . P A 2
H36C H 0.6858 0.5614 0.3986 0.115 Uiso 0.325(6) 1 calc R U P A 2
H36D H 0.541 0.4654 0.3992 0.115 Uiso 0.325(6) 1 calc R U P A 2
N1 N 0.1601(3) -0.0284(2) 0.0618(2) 0.0245(6) Uani 1 1 d . . . . .
H1A H 0.2327 0.0302 0.0479 0.037 Uiso 1 1 calc R U . . .
H1B H 0.1587 -0.1043 0.031 0.037 Uiso 1 1 calc R U . . .
H1C H 0.1577 -0.0233 0.133 0.037 Uiso 1 1 calc R U . . .
N2 N -0.1153(2) -0.1512(2) 0.05229(19) 0.0187(5) Uani 1 1 d . . . . .
N3 N -0.0013(2) 0.1071(2) 0.14153(18) 0.0176(5) Uani 1 1 d . . . . .
Ru1 Ru 0 0 0 0.01780(12) Uani 1 2 d S . P . .

loop_
_atom_site_aniso_label
_atom_site_aniso_U_11
_atom_site_aniso_U_22
_atom_site_aniso_U_33
_atom_site_aniso_U_23
_atom_site_aniso_U_13
_atom_site_aniso_U_12
C1 0.0151(16) 0.0205(14) 0.0169(14) 0.0030(11) -0.0004(11) 0.0048(12)
C2 0.0203(17) 0.0176(14) 0.0207(15) 0.0044(11) -0.0007(12) 0.0026(13)
C3 0.0219(17) 0.0214(14) 0.0190(15) 0.0045(11) 0.0011(13) 0.0047(13)
C4 0.0166(16) 0.0202(14) 0.0185(14) 0.0037(11) 0.0030(12) 0.0074(12)
C5 0.0165(16) 0.0243(15) 0.0156(14) 0.0052(11) 0.0019(12) 0.0070(13)
C6 0.0192(16) 0.0222(14) 0.0133(13) 0.0008(11) 0.0009(12) 0.0075(13)
C7 0.0253(18) 0.0265(15) 0.0131(14) 0.0002(11) 0.0020(12) 0.0100(14)
C8 0.0281(19) 0.0212(15) 0.0169(15) -0.0017(11) -0.0010(13) 0.0082(14)
C9 0.0180(16) 0.0215(14) 0.0185(15) 0.0033(11) 0.0015(12) 0.0065(13)
C10 0.0190(17) 0.0206(14) 0.0182(15) 0.0021(11) 0.0002(12) 0.0064(13)
C11 0.0203(17) 0.0203(14) 0.0152(14) 0.0010(11) 0.0011(12) 0.0037(13)
C12 0.0220(17) 0.0200(14) 0.0176(15) 0.0003(11) 0.0015(12) 0.0053(13)
C13 0.034(2) 0.0269(16) 0.0184(15) 0.0067(12) 0.0028(14) 0.0095(15)
C14 0.037(2) 0.0230(15) 0.0194(15) 0.0035(12) 0.0061(14) 0.0071(15)
C15 0.0245(19) 0.0271(16) 0.0266(17) 0.0027(13) 0.0099(14) 0.0092(14)
C16 0.0218(17) 0.0215(14) 0.0205(15) 0.0018(11) 0.0004(13) 0.0066(13)
C17 0.030(2) 0.043(2) 0.0312(19) 0.0100(15) 0.0045(16) 0.0189(17)
C18 0.030(2) 0.0342(18) 0.0284(17) 0.0103(14) 0.0072(15) 0.0170(16)
C19 0.058(3) 0.040(2) 0.0254(19) 0.0114(15) 0.0177(18) 0.020(2)
C20 0.0217(17) 0.0183(14) 0.0165(14) 0.0012(11) 0.0037(12) 0.0049(13)
C21 0.0206(17) 0.0208(14) 0.0197(15) 0.0010(11) 0.0023(12) 0.0044(13)
C22 0.028(2) 0.0228(15) 0.0358(19) 0.0030(13) 0.0087(15) 0.0117(15)
C23 0.0248(19) 0.0216(16) 0.0328(18) -0.0017(13) 0.0036(15) 0.0008(14)
C24 0.0234(19) 0.0236(16) 0.0274(17) -0.0023(13) 0.0006(14) 0.0002(14)
C25 0.0218(18) 0.0220(15) 0.0224(15) 0.0025(12) 0.0011(13) 0.0037(13)
C26 0.029(2) 0.0324(18) 0.040(2) 0.0024(15) -0.0065(16) 0.0100(16)
C27 0.0220(19) 0.0260(16) 0.0369(19) 0.0054(14) -0.0008(15) 0.0083(14)
C28 0.035(2) 0.0264(18) 0.069(3) -0.0090(18) 0.005(2) 0.0050(17)
O1 0.0237(16) 0.075(2) 0.077(2) 0.0404(18) -0.0001(15) 0.0062(15)
C29 0.038(2) 0.049(2) 0.037(2) 0.0090(17) -0.0045(18) 0.014(2)
C30 0.043(3) 0.089(4) 0.079(4) 0.057(3) -0.011(3) -0.002(3)
C31 0.032(3) 0.075(3) 0.067(3) 0.039(3) -0.004(2) 0.009(2)
C32 0.030(2) 0.088(3) 0.053(3) 0.043(3) -0.003(2) 0.007(2)
O2 0.083(5) 0.095(4) 0.072(4) 0.024(3) -0.006(3) 0.008(3)
C33 0.073(6) 0.055(5) 0.063(5) 0.017(4) 0.006(4) 0.014(5)
C34 0.128(9) 0.068(5) 0.053(5) 0.009(4) 0.009(5) 0.039(5)
C35 0.100(7) 0.144(9) 0.069(6) 0.061(6) -0.026(5) -0.025(7)
C36 0.044(5) 0.125(9) 0.086(7) 0.049(7) -0.021(4) -0.020(6)
O2B 0.083(5) 0.095(4) 0.072(4) 0.024(3) -0.006(3) 0.008(3)
C33B 0.073(6) 0.055(5) 0.063(5) 0.017(4) 0.006(4) 0.014(5)
C34B 0.128(9) 0.068(5) 0.053(5) 0.009(4) 0.009(5) 0.039(5)
C35B 0.100(7) 0.144(9) 0.069(6) 0.061(6) -0.026(5) -0.025(7)
C36B 0.044(5) 0.125(9) 0.086(7) 0.049(7) -0.021(4) -0.020(6)
N1 0.0266(16) 0.0245(13) 0.0224(14) 0.0047(10) 0.0026(12) 0.0092(12)
N2 0.0174(14) 0.0196(12) 0.0169(12) 0.0009(9) -0.0005(10) 0.0054(11)
N3 0.0195(14) 0.0192(12) 0.0130(12) 0.0031(9) 0.0042(10) 0.0055(11)
Ru1 0.0192(2) 0.01944(18) 0.01367(18) 0.00241(12) 0.00209(13) 0.00601(14)

loop_
_atom_type_symbol
_atom_type_description
_atom_type_scat_dispersion_real
_atom_type_scat_dispersion_imag
_atom_type_scat_source
C C 0.0033 0.0016 'International Tables Vol C Tables 4.2.6.8 and 6.1.1.4'
H H 0 0 'International Tables Vol C Tables 4.2.6.8 and 6.1.1.4'
N N 0.0061 0.0033 'International Tables Vol C Tables 4.2.6.8 and 6.1.1.4'
Ru Ru -1.2594 0.8363 'International Tables Vol C Tables 4.2.6.8 and 6.1.1.4'
O O 0.0106 0.006 'International Tables Vol C Tables 4.2.6.8 and 6.1.1.4'

loop_
_geom_angle_atom_site_label_1
_geom_angle_atom_site_label_2
_geom_angle_atom_site_label_3
_geom_angle
_geom_angle_site_symmetry_1
_geom_angle_site_symmetry_3
N2 C1 C10 126.6(3) . .
N2 C1 C2 109.1(2) . .
C10 C1 C2 124.3(3) . .
C3 C2 C1 107.2(3) . .
C3 C2 H2 126.4 . .
C1 C2 H2 126.4 . .
C2 C3 C4 107.0(3) . .
C2 C3 H3 126.5 . .
C4 C3 H3 126.5 . .
N2 C4 C5 125.7(3) . .
N2 C4 C3 109.7(2) . .
C5 C4 C3 124.5(3) . .
C6 C5 C4 124.7(3) . .
C6 C5 C11 118.0(3) . .
C4 C5 C11 117.3(2) . .
N3 C6 C5 126.1(3) . .
N3 C6 C7 109.3(2) . .
C5 C6 C7 124.6(3) . .
C8 C7 C6 107.6(3) . .
C8 C7 H7 126.2 . .
C6 C7 H7 126.2 . .
C7 C8 C9 106.6(3) . .
C7 C8 H8 126.7 . .
C9 C8 H8 126.7 . .
N3 C9 C10 126.2(3) . 2
N3 C9 C8 110.0(2) . .
C10 C9 C8 123.8(3) 2 .
C1 C10 C9 124.2(3) . 2
C1 C10 C20 119.0(3) . .
C9 C10 C20 116.7(3) 2 .
C16 C11 C12 119.3(3) . .
C16 C11 C5 121.0(3) . .
C12 C11 C5 119.7(3) . .
C13 C12 C11 119.3(3) . .
C13 C12 C18 119.3(3) . .
C11 C12 C18 121.3(3) . .
C14 C13 C12 122.2(3) . .
C14 C13 H13 118.9 . .
C12 C13 H13 118.9 . .
C13 C14 C15 117.9(3) . .
C13 C14 C19 120.5(3) . .
C15 C14 C19 121.5(3) . .
C14 C15 C16 121.8(3) . .
C14 C15 H15 119.1 . .
C16 C15 H15 119.1 . .
C15 C16 C11 119.4(3) . .
C15 C16 C17 119.9(3) . .
C11 C16 C17 120.7(3) . .
C16 C17 H17A 109.5 . .
C16 C17 H17B 109.5 . .
H17A C17 H17B 109.5 . .
C16 C17 H17C 109.5 . .
H17A C17 H17C 109.5 . .
H17B C17 H17C 109.5 . .
C12 C18 H18A 109.5 . .
C12 C18 H18B 109.5 . .
H18A C18 H18B 109.5 . .
C12 C18 H18C 109.5 . .
H18A C18 H18C 109.5 . .
H18B C18 H18C 109.5 . .
C14 C19 H19A 109.5 . .
C14 C19 H19B 109.5 . .
H19A C19 H19B 109.5 . .
C14 C19 H19C 109.5 . .
H19A C19 H19C 109.5 . .
H19B C19 H19C 109.5 . .
C21 C20 C25 119.8(3) . .
C21 C20 C10 118.8(3) . .
C25 C20 C10 121.3(3) . .
C22 C21 C20 118.9(3) . .
C22 C21 C27 119.7(3) . .
C20 C21 C27 121.3(3) . .
C23 C22 C21 122.1(3) . .
C23 C22 H22 119 . .
C21 C22 H22 119 . .
C24 C23 C22 117.9(3) . .
C24 C23 C28 121.4(3) . .
C22 C23 C28 120.7(3) . .
C23 C24 C25 122.7(3) . .
C23 C24 H24 118.7 . .
C25 C24 H24 118.7 . .
C24 C25 C20 118.6(3) . .
C24 C25 C26 119.9(3) . .
C20 C25 C26 121.5(3) . .
C25 C26 H26A 109.5 . .
C25 C26 H26B 109.5 . .
H26A C26 H26B 109.5 . .
C25 C26 H26C 109.5 . .
H26A C26 H26C 109.5 . .
H26B C26 H26C 109.5 . .
C21 C27 H27A 109.5 . .
C21 C27 H27B 109.5 . .
H27A C27 H27B 109.5 . .
C21 C27 H27C 109.5 . .
H27A C27 H27C 109.5 . .
H27B C27 H27C 109.5 . .
C23 C28 H28A 109.5 . .
C23 C28 H28B 109.5 . .
H28A C28 H28B 109.5 . .
C23 C28 H28C 109.5 . .
H28A C28 H28C 109.5 . .
H28B C28 H28C 109.5 . .
C29 O1 C32 109.0(3) . .
O1 C29 C30 105.8(3) . .
O1 C29 H29A 110.6 . .
C30 C29 H29A 110.6 . .
O1 C29 H29B 110.6 . .
C30 C29 H29B 110.6 . .
H29A C29 H29B 108.7 . .
C29 C30 C31 104.7(4) . .
C29 C30 H30A 110.8 . .
C31 C30 H30A 110.8 . .
C29 C30 H30B 110.8 . .
C31 C30 H30B 110.8 . .
H30A C30 H30B 108.9 . .
C32 C31 C30 102.8(4) . .
C32 C31 H31A 111.2 . .
C30 C31 H31A 111.2 . .
C32 C31 H31B 111.2 . .
C30 C31 H31B 111.2 . .
H31A C31 H31B 109.1 . .
O1 C32 C31 107.0(3) . .
O1 C32 H32A 110.3 . .
C31 C32 H32A 110.3 . .
O1 C32 H32B 110.3 . .
C31 C32 H32B 110.3 . .
H32A C32 H32B 108.6 . .
C36 O2 C33 109.7(6) . .
C34 C33 O2 104.7(7) . .
C34 C33 H33A 110.8 . .
O2 C33 H33A 110.8 . .
C34 C33 H33B 110.8 . .
O2 C33 H33B 110.8 . .
H33A C33 H33B 108.9 . .
C35 C34 C33 104.7(8) . .
C35 C34 H34A 110.8 . .
C33 C34 H34A 110.8 . .
C35 C34 H34B 110.8 . .
C33 C34 H34B 110.8 . .
H34A C34 H34B 108.9 . .
C36 C35 C34 112.1(8) . .
C36 C35 H35A 109.2 . .
C34 C35 H35A 109.2 . .
C36 C35 H35B 109.2 . .
C34 C35 H35B 109.2 . .
H35A C35 H35B 107.9 . .
O2 C36 C35 105.2(7) . .
O2 C36 H36A 110.7 . .
C35 C36 H36A 110.7 . .
O2 C36 H36B 110.7 . .
C35 C36 H36B 110.7 . .
H36A C36 H36B 108.8 . .
C36B O2B C33B 93.4(11) . .
C34B C33B O2B 87.0(12) . .
C34B C33B H33C 114.2 . .
O2B C33B H33C 114.2 . .
C34B C33B H33D 114.2 . .
O2B C33B H33D 114.2 . .
H33C C33B H33D 111.3 . .
C33B C34B C35B 99.0(12) . .
C33B C34B H34C 112 . .
C35B C34B H34C 112 . .
C33B C34B H34D 112 . .
C35B C34B H34D 112 . .
H34C C34B H34D 109.7 . .
C36B C35B C34B 108.1(13) . .
C36B C35B H35C 110.1 . .
C34B C35B H35C 110.1 . .
C36B C35B H35D 110.1 . .
C34B C35B H35D 110.1 . .
H35C C35B H35D 108.4 . .
C35B C36B O2B 93.1(13) . .
C35B C36B H36C 113.1 . .
O2B C36B H36C 113.1 . .
C35B C36B H36D 113.1 . .
O2B C36B H36D 113.1 . .
H36C C36B H36D 110.5 . .
Ru1 N1 H1A 109.5 . .
Ru1 N1 H1B 109.5 . .
H1A N1 H1B 109.5 . .
Ru1 N1 H1C 109.5 . .
H1A N1 H1C 109.5 . .
H1B N1 H1C 109.5 . .
C4 N2 C1 106.9(2) . .
C4 N2 Ru1 126.86(19) . .
C1 N2 Ru1 126.17(19) . .
C9 N3 C6 106.5(2) . .
C9 N3 Ru1 126.75(19) . .
C6 N3 Ru1 126.75(19) . .
N3 Ru1 N3 180 2 .
N3 Ru1 N2 90.15(9) 2 .
N3 Ru1 N2 89.85(9) . .
N3 Ru1 N2 89.85(9) 2 2
N3 Ru1 N2 90.15(9) . 2
N2 Ru1 N2 180.00(10) . 2
N3 Ru1 N1 89.02(10) 2 2
N3 Ru1 N1 90.98(10) . 2
N2 Ru1 N1 90.94(10) . 2
N2 Ru1 N1 89.06(10) 2 2
N3 Ru1 N1 90.98(10) 2 .
N3 Ru1 N1 89.02(10) . .
N2 Ru1 N1 89.06(10) . .
N2 Ru1 N1 90.94(10) 2 .
N1 Ru1 N1 180.00(12) 2 .

loop_
_geom_bond_atom_site_label_1
_geom_bond_atom_site_label_2
_geom_bond_distance
_geom_bond_site_symmetry_2
C1 N2 1.377(4) .
C1 C10 1.393(4) .
C1 C2 1.448(4) .
C2 C3 1.358(4) .
C2 H2 0.95 .
C3 C4 1.441(4) .
C3 H3 0.95 .
C4 N2 1.371(4) .
C4 C5 1.403(4) .
C5 C6 1.395(4) .
C5 C11 1.500(4) .
C6 N3 1.373(3) .
C6 C7 1.440(4) .
C7 C8 1.349(4) .
C7 H7 0.95 .
C8 C9 1.441(4) .
C8 H8 0.95 .
C9 N3 1.368(4) .
C9 C10 1.410(4) 2
C10 C9 1.410(4) 2
C10 C20 1.490(4) .
C11 C16 1.401(4) .
C11 C12 1.404(4) .
C12 C13 1.388(4) .
C12 C18 1.510(4) .
C13 C14 1.382(5) .
C13 H13 0.95 .
C14 C15 1.387(5) .
C14 C19 1.513(4) .
C15 C16 1.392(4) .
C15 H15 0.95 .
C16 C17 1.506(4) .
C17 H17A 0.98 .
C17 H17B 0.98 .
C17 H17C 0.98 .
C18 H18A 0.98 .
C18 H18B 0.98 .
C18 H18C 0.98 .
C19 H19A 0.98 .
C19 H19B 0.98 .
C19 H19C 0.98 .
C20 C21 1.402(4) .
C20 C25 1.405(4) .
C21 C22 1.393(4) .
C21 C27 1.501(5) .
C22 C23 1.381(5) .
C22 H22 0.95 .
C23 C24 1.381(5) .
C23 C28 1.502(5) .
C24 C25 1.384(4) .
C24 H24 0.95 .
C25 C26 1.508(5) .
C26 H26A 0.98 .
C26 H26B 0.98 .
C26 H26C 0.98 .
C27 H27A 0.98 .
C27 H27B 0.98 .
C27 H27C 0.98 .
C28 H28A 0.98 .
C28 H28B 0.98 .
C28 H28C 0.98 .
O1 C29 1.422(5) .
O1 C32 1.428(5) .
C29 C30 1.477(6) .
C29 H29A 0.99 .
C29 H29B 0.99 .
C30 C31 1.491(6) .
C30 H30A 0.99 .
C30 H30B 0.99 .
C31 C32 1.444(6) .
C31 H31A 0.99 .
C31 H31B 0.99 .
C32 H32A 0.99 .
C32 H32B 0.99 .
O2 C36 1.435(9) .
O2 C33 1.545(9) .
C33 C34 1.495(10) .
C33 H33A 0.99 .
C33 H33B 0.99 .
C34 C35 1.460(12) .
C34 H34A 0.99 .
C34 H34B 0.99 .
C35 C36 1.456(11) .
C35 H35A 0.99 .
C35 H35B 0.99 .
C36 H36A 0.99 .
C36 H36B 0.99 .
O2B C36B 1.502(15) .
O2B C33B 1.576(15) .
C33B C34B 1.508(15) .
C33B H33C 0.99 .
C33B H33D 0.99 .
C34B C35B 1.514(16) .
C34B H34C 0.99 .
C34B H34D 0.99 .
C35B C36B 1.440(15) .
C35B H35C 0.99 .
C35B H35D 0.99 .
C36B H36C 0.99 .
C36B H36D 0.99 .
N1 Ru1 2.118(3) .
N1 H1A 0.91 .
N1 H1B 0.91 .
N1 H1C 0.91 .
N2 Ru1 2.037(2) .
N3 Ru1 2.031(2) .
Ru1 N3 2.031(2) 2
Ru1 N2 2.037(2) 2
Ru1 N1 2.118(3) 2
